data_7000852
loop_
_publ_author_name
'Mackay, Fiona S.'
'Farrer, Nicola J.'
'Salassa, Luca'
'Tai, Hui-Chung'
'Deeth, Robert J.'
'Moggach, Stephen A.'
'Wood, Peter A.'
'Parsons, Simon'
'Sadler, Peter J.'

_publ_section_title
;
 Synthesis, characterisation and photochemistry of PtIV pyridyl azido
 acetato complexes
;
_journal_issue 13
_journal_name_full 'Dalton Transactions'
_journal_page_first 2315
_journal_page_last 2325
_journal_paper_doi 10.1039/b820550g
_journal_year 2009
_chemical_compound_source 'F. Mackay'
_chemical_formula_moiety '[Pt(py)2(OAc)2(N3)2]'
_chemical_formula_sum 'C14 H16 N8 O4 Pt'
_chemical_formula_weight 555.42
_space_group_IT_number 2
_symmetry_cell_setting triclinic
_symmetry_space_group_name_Hall '-P 1'
_symmetry_space_group_name_H-M 'P -1'
_atom_sites_solution_hydrogens geom
_atom_sites_solution_primary direct
_audit_creation_date 06-08-25
_audit_creation_method CRYSTALS_ver_12.84
_cell_angle_alpha 92.136(3)
_cell_angle_beta 111.574(3)
_cell_angle_gamma 101.038(3)
_cell_formula_units_Z 1
_cell_length_a 6.9480(3)
_cell_length_b 8.2197(4)
_cell_length_c 8.6473(4)
_cell_measurement_reflns_used 3172
_cell_measurement_temperature 150
_cell_measurement_theta_max 26
_cell_measurement_theta_min 3
_cell_volume 447.61(4)
_computing_cell_refinement 'SAINT (Siemens ,1995)'
_computing_data_collection 'SMART (Siemens, 1993)'
_computing_data_reduction 'SAINT (Siemens ,1995)'
_computing_molecular_graphics 'CAMERON (Watkin et al., 1996)'
_computing_publication_material 'CRYSTALS (Betteridge et al., 2003)'
_computing_structure_refinement 'CRYSTALS (Betteridge et al., 2003)'
_computing_structure_solution 'SIR92 (Altomare et al., 1994)'
_diffrn_ambient_temperature 150
_diffrn_measured_fraction_theta_full 0.993
_diffrn_measured_fraction_theta_max 0.905
_diffrn_measurement_device_type 'Bruker SMART Apex CCD'
_diffrn_measurement_method '\f & \w scans'
_diffrn_radiation_monochromator graphite
_diffrn_radiation_type 'Mo K\a'
_diffrn_radiation_wavelength 0.71073
_diffrn_reflns_av_R_equivalents 0.041
_diffrn_reflns_limit_h_max 9
_diffrn_reflns_limit_h_min -9
_diffrn_reflns_limit_k_max 10
_diffrn_reflns_limit_k_min -10
_diffrn_reflns_limit_l_max 11
_diffrn_reflns_limit_l_min -11
_diffrn_reflns_number 5315
_diffrn_reflns_theta_full 25.077
_diffrn_reflns_theta_max 28.824
_diffrn_reflns_theta_min 2.542
_diffrn_standards_number 0
_exptl_absorpt_coefficient_mu 7.877
_exptl_absorpt_correction_T_max 0.92
_exptl_absorpt_correction_T_min 0.39
_exptl_absorpt_correction_type multi-scan
_exptl_absorpt_process_details 'SADABS version 2006/1'
_exptl_crystal_colour yellow
_exptl_crystal_density_diffrn 2.060
_exptl_crystal_description plate
_exptl_crystal_F_000 266
_exptl_crystal_recrystallization_method
;
Recrystallisation from water at 4 degrees celsius.
;
_exptl_crystal_size_max 0.24
_exptl_crystal_size_mid 0.23
_exptl_crystal_size_min 0.01
_refine_diff_density_max 3.20
_refine_diff_density_min -1.86
_refine_ls_extinction_method None
_refine_ls_goodness_of_fit_ref 0.9345
_refine_ls_hydrogen_treatment constr
_refine_ls_matrix_type full
_refine_ls_number_parameters 125
_refine_ls_number_reflns 2121
_refine_ls_number_restraints 0
_refine_ls_R_factor_all 0.0350
_refine_ls_R_factor_gt 0.0350
_refine_ls_shift/su_max 0.000021
_refine_ls_structure_factor_coef Fsqd
_refine_ls_weighting_details
;
Method, part 1, Chebychev polynomial, (Watkin, 1994, Prince, 1982)
[weight] = 1.0/[A~0~*T~0~(x)+A~1~*T~1~(x) ... +A~n-1~]*T~n-1~(x)]
where A~i~ are the Chebychev coefficients listed below and x= Fcalc/Fmax
Method = Robust Weighting (Prince, 1982)
W = [weight] * [1-(deltaF/6*sigmaF)^2^]^2^
A~i~ are:
-0.104E+04 0.201E+04 -0.119E+04 572. -150.
;
_refine_ls_weighting_scheme calc
_refine_ls_wR_factor_all 0.0913
_refine_ls_wR_factor_gt 0.0914
_refine_ls_wR_factor_ref 0.0913
_reflns_limit_h_max 8
_reflns_limit_h_min -9
_reflns_limit_k_max 10
_reflns_limit_k_min -10
_reflns_limit_l_max 11
_reflns_limit_l_min 0
_reflns_number_gt 2118
_reflns_number_total 2121
_reflns_threshold_expression I>2.0\s(I)
_oxford_diffrn_Wilson_B_factor 0.00
_oxford_diffrn_Wilson_scale 0.00
_oxford_refine_ls_scale 0.930(6)
_cod_data_source_file b820550g.txt
_cod_data_source_block ps6040
_cod_depositor_comments
;
The following automatic conversions were performed:
'_symmetry_cell_setting' value 'Triclinic' changed to 'triclinic'
according to '/home/saulius/struct/CIF-dictionaries/cif_core.dic'
dictionary named 'cif_core.dic' version 2.4.1 from 2010-06-29.

Automatic conversion script
Id: cif_fix_enum 1527 2010-12-29 10:47:43Z saulius 
;
_cod_original_formula_sum 'C14 H16 N8 O4 Pt1'
_cod_database_code 7000852

loop_
_symmetry_equiv_pos_as_xyz
x,y,z
-x,-y,-z

loop_
_atom_site_label
_atom_site_type_symbol
_atom_site_fract_x
_atom_site_fract_y
_atom_site_fract_z
_atom_site_U_iso_or_equiv
_atom_site_occupancy
_atom_site_adp_type
_atom_site_refinement_flags_posn
_atom_site_refinement_flags_adp
_atom_site_refinement_flags_occupancy
_atom_site_disorder_assembly
_atom_site_disorder_group
_atom_site_attached_hydrogens
Pt1 Pt 0.0000 0.0000 0.0000 0.0185 1.0000 Uani S . . . . .
N11 N -0.1109(8) -0.1955(7) 0.1033(7) 0.0244 1.0000 Uani . . . . . .
C21 C 0.0225(11) -0.2907(9) 0.1880(9) 0.0292 1.0000 Uani . . . . . .
C31 C -0.0464(12) -0.4231(9) 0.2620(10) 0.0333 1.0000 Uani . . . . . .
C41 C -0.2530(13) -0.4590(9) 0.2515(10) 0.0351 1.0000 Uani . . . . . .
C51 C -0.3892(11) -0.3611(9) 0.1647(9) 0.0321 1.0000 Uani . . . . . .
C61 C -0.3146(11) -0.2320(8) 0.0903(9) 0.0273 1.0000 Uani . . . . . .
C12 C 0.3154(10) 0.2137(9) 0.3015(9) 0.0281 1.0000 Uani . . . . . .
O22 O 0.2372(8) 0.0586(6) 0.2262(6) 0.0296 1.0000 Uani . . . . . .
O32 O 0.2762(9) 0.3405(7) 0.2432(7) 0.0375 1.0000 Uani . . . . . .
C42 C 0.4661(13) 0.2162(11) 0.4804(10) 0.0392 1.0000 Uani . . . . . .
N13 N 0.1864(9) -0.1338(7) -0.0627(7) 0.0281 1.0000 Uani . . . . . .
N23 N 0.1563(10) -0.1480(8) -0.2117(9) 0.0332 1.0000 Uani . . . . . .
N33 N 0.1371(14) -0.1665(10) -0.3485(10) 0.0477 1.0000 Uani . . . . . .
H21 H 0.1624 -0.2661 0.1963 0.0338 1.0000 Uiso R . . . . .
H31 H 0.0467 -0.4884 0.3189 0.0410 1.0000 Uiso R . . . . .
H41 H -0.3007 -0.5476 0.3015 0.0419 1.0000 Uiso R . . . . .
H51 H -0.5281 -0.3823 0.1569 0.0380 1.0000 Uiso R . . . . .
H61 H -0.4075 -0.1690 0.0282 0.0328 1.0000 Uiso R . . . . .
H421 H 0.5145 0.3293 0.5343 0.0560 1.0000 Uiso R . . . . .
H422 H 0.5856 0.1718 0.4819 0.0561 1.0000 Uiso R . . . . .
H423 H 0.3917 0.1488 0.5383 0.0560 1.0000 Uiso R . . . . .

loop_
_atom_site_aniso_label
_atom_site_aniso_U_11
_atom_site_aniso_U_22
_atom_site_aniso_U_33
_atom_site_aniso_U_23
_atom_site_aniso_U_13
_atom_site_aniso_U_12
Pt1 0.01404(16) 0.01796(16) 0.02257(17) 0.00169(11) 0.00616(12) 0.00334(11)
N11 0.019(2) 0.024(2) 0.027(3) 0.000(2) 0.005(2) 0.0050(19)
C21 0.023(3) 0.028(3) 0.034(3) 0.003(3) 0.007(3) 0.007(2)
C31 0.034(4) 0.032(3) 0.036(4) 0.009(3) 0.013(3) 0.011(3)
C41 0.040(4) 0.028(3) 0.038(4) 0.006(3) 0.018(3) 0.003(3)
C51 0.025(3) 0.033(3) 0.037(4) -0.003(3) 0.014(3) 0.000(3)
C61 0.025(3) 0.027(3) 0.030(3) 0.001(2) 0.010(2) 0.006(2)
C12 0.018(3) 0.031(3) 0.033(3) -0.002(3) 0.010(2) 0.002(2)
O22 0.027(2) 0.028(2) 0.027(2) -0.0015(18) 0.0048(18) 0.0038(19)
O32 0.036(3) 0.029(3) 0.044(3) 0.003(2) 0.013(2) 0.004(2)
C42 0.037(4) 0.042(4) 0.032(4) -0.002(3) 0.008(3) 0.006(3)
N13 0.024(3) 0.030(3) 0.031(3) 0.008(2) 0.010(2) 0.007(2)
N23 0.031(3) 0.027(3) 0.047(4) 0.002(2) 0.020(3) 0.009(2)
N33 0.062(5) 0.049(4) 0.041(4) 0.001(3) 0.029(4) 0.015(4)

loop_
_atom_type_symbol
_atom_type_scat_dispersion_real
_atom_type_scat_dispersion_imag
_atom_type_scat_Cromer_Mann_a1
_atom_type_scat_Cromer_Mann_b1
_atom_type_scat_Cromer_Mann_a2
_atom_type_scat_Cromer_Mann_b2
_atom_type_scat_Cromer_Mann_a3
_atom_type_scat_Cromer_Mann_b3
_atom_type_scat_Cromer_Mann_a4
_atom_type_scat_Cromer_Mann_b4
_atom_type_scat_Cromer_Mann_c
_atom_type_scat_source
C 0.0033 0.0016 2.3100 20.8439 1.0200 10.2075 1.5886 0.5687 0.8650 51.6512 0.2156 'International Tables Vol C 4.2.6.8 and 6.1.1.4'
H 0.0000 0.0000 0.4930 10.5109 0.3229 26.1257 0.1402 3.1424 0.0408 57.7998 0.0030 'International Tables Vol C 4.2.6.8 and 6.1.1.4'
N 0.0061 0.0033 12.2126 0.0057 3.1322 9.8933 2.0125 28.9975 1.1663 0.5826 -11.5290 'International Tables Vol C 4.2.6.8 and 6.1.1.4'
O 0.0106 0.0060 3.0485 13.2771 2.2868 5.7011 1.5463 0.3239 0.8670 32.9089 0.2508 'International Tables Vol C 4.2.6.8 and 6.1.1.4'
Pt -1.7033 8.3905 27.0059 1.5129 17.7639 8.8117 15.7131 0.4246 5.7837 38.6103 11.6883 'International Tables Vol C 4.2.6.8 and 6.1.1.4'

loop_
_geom_angle_atom_site_label_1
_geom_angle_site_symmetry_1
_geom_angle_atom_site_label_2
_geom_angle_site_symmetry_2
_geom_angle_atom_site_label_3
_geom_angle_site_symmetry_3
_geom_angle
_geom_angle_publ_flag
N13 2_555 Pt1 . N11 2_555 90.7(2) yes
N13 2_555 Pt1 . O22 2_555 86.4(2) yes
N11 2_555 Pt1 . O22 2_555 84.4(2) yes
N13 2_555 Pt1 . N11 . 89.3(2) yes
N11 2_555 Pt1 . N11 . 179.994 yes
O22 2_555 Pt1 . N11 . 95.6(2) yes
N13 2_555 Pt1 . O22 . 93.6(2) yes
N11 2_555 Pt1 . O22 . 95.6(2) yes
O22 2_555 Pt1 . O22 . 179.994 yes
N11 . Pt1 . O22 . 84.4(2) yes
N13 2_555 Pt1 . N13 . 179.994 yes
N11 2_555 Pt1 . N13 . 89.3(2) yes
O22 2_555 Pt1 . N13 . 93.6(2) yes
N11 . Pt1 . N13 . 90.7(2) yes
O22 . Pt1 . N13 . 86.4(2) yes
Pt1 . N11 . C21 . 119.3(5) yes
Pt1 . N11 . C61 . 121.4(5) yes
C21 . N11 . C61 . 119.3(6) yes
N11 . C21 . C31 . 120.9(6) yes
N11 . C21 . H21 . 119.3 no
C31 . C21 . H21 . 119.8 no
C21 . C31 . C41 . 120.0(7) yes
C21 . C31 . H31 . 120.0 no
C41 . C31 . H31 . 120.0 no
C31 . C41 . C51 . 119.0(7) yes
C31 . C41 . H41 . 120.6 no
C51 . C41 . H41 . 120.4 no
C41 . C51 . C61 . 119.1(7) yes
C41 . C51 . H51 . 120.4 no
C61 . C51 . H51 . 120.5 no
C51 . C61 . N11 . 121.7(6) yes
C51 . C61 . H61 . 119.1 no
N11 . C61 . H61 . 119.1 no
O22 . C12 . O32 . 127.5(7) yes
O22 . C12 . C42 . 110.8(6) yes
O32 . C12 . C42 . 121.7(7) yes
C12 . O22 . Pt1 . 122.8(4) yes
C12 . C42 . H421 . 109.3 no
C12 . C42 . H422 . 109.9 no
H421 . C42 . H422 . 109.9 no
C12 . C42 . H423 . 108.8 no
H421 . C42 . H423 . 109.4 no
H422 . C42 . H423 . 109.6 no
Pt1 . N13 . N23 . 114.9(5) yes
N13 . N23 . N33 . 176.0(8) yes

loop_
_geom_bond_atom_site_label_1
_geom_bond_site_symmetry_1
_geom_bond_atom_site_label_2
_geom_bond_site_symmetry_2
_geom_bond_distance
_geom_bond_publ_flag
Pt1 . N13 2_555 2.049(6) yes
Pt1 . N11 2_555 2.028(6) yes
Pt1 . O22 2_555 2.007(5) yes
Pt1 . N11 . 2.028(6) yes
Pt1 . O22 . 2.007(5) yes
Pt1 . N13 . 2.049(6) yes
N11 . C21 . 1.353(8) yes
N11 . C61 . 1.351(8) yes
C21 . C31 . 1.379(10) yes
C21 . H21 . 0.929 no
C31 . C41 . 1.376(11) yes
C31 . H31 . 0.931 no
C41 . C51 . 1.386(11) yes
C41 . H41 . 0.929 no
C51 . C61 . 1.377(10) yes
C51 . H51 . 0.924 no
C61 . H61 . 0.931 no
C12 . O22 . 1.325(8) yes
C12 . O32 . 1.209(9) yes
C12 . C42 . 1.512(10) yes
C42 . H421 . 0.964 no
C42 . H422 . 0.965 no
C42 . H423 . 0.963 no
N13 . N23 . 1.224(9) yes
N23 . N33 . 1.142(10) yes

loop_
_oxford_twin_element_scale_factors
0.806(5)
0.194(5)
